data_2216498
loop_
_publ_author_name
'Hongyun Wang'
'Handong Yin'
'Yuying Sun'

_publ_section_title
;
 Methanoltriphenyl(quinoline-2-carboxylato)tin(IV)
;
_journal_coeditor_code HB2644
_journal_issue 12
_journal_name_full 'Acta Crystallographica Section E'
_journal_page_first m2994
_journal_page_last m2994
_journal_paper_doi 10.1107/S1600536807056851
_journal_volume 63
_journal_year 2007
_chemical_formula_iupac '[Sn (C6 H5)3 (C10 H6 N O2) (C H4 O)]'
_chemical_formula_moiety 'C29 H25 N O3 Sn'
_chemical_formula_sum 'C29 H25 N O3 Sn'
_chemical_formula_weight 554.19
_chemical_name_systematic
;
Methanoltriphenyl(quinoline-2-carboxylato)tin(IV)
;
_space_group_IT_number 14
_symmetry_cell_setting monoclinic
_symmetry_space_group_name_Hall '-P 2yn'
_symmetry_space_group_name_H-M 'P 1 21/n 1'
_atom_sites_solution_hydrogens geom
_atom_sites_solution_primary direct
_atom_sites_solution_secondary difmap
_audit_creation_method SHELXL-97
_cell_angle_alpha 90.00
_cell_angle_beta 93.572(2)
_cell_angle_gamma 90.00
_cell_formula_units_Z 4
_cell_length_a 11.1774(11)
_cell_length_b 14.3964(12)
_cell_length_c 16.098(2)
_cell_measurement_reflns_used 5687
_cell_measurement_temperature 298(2)
_cell_measurement_theta_max 26.88
_cell_measurement_theta_min 2.31
_cell_volume 2585.4(5)
_computing_cell_refinement 'SAINT (Siemens, 1996)'
_computing_data_collection 'SMART (Siemens, 1996)'
_computing_data_reduction 'SAINT  (Siemens, 1996)'
_computing_molecular_graphics 'SHELXTL (Sheldrick, 1997b)'
_computing_publication_material 'SHELXTL (Sheldrick, 1997b)'
_computing_structure_refinement 'SHELXL97 (Sheldrick, 1997a)'
_computing_structure_solution 'SHELXS97 (Sheldrick, 1997a)'
_diffrn_ambient_temperature 298(2)
_diffrn_measured_fraction_theta_full 0.998
_diffrn_measured_fraction_theta_max 0.998
_diffrn_measurement_device_type 'Siemens SMART CCD'
_diffrn_measurement_method \w
_diffrn_radiation_monochromator graphite
_diffrn_radiation_source 'fine-focus sealed tube'
_diffrn_radiation_type MoK\a
_diffrn_radiation_wavelength 0.71073
_diffrn_reflns_av_R_equivalents 0.0401
_diffrn_reflns_av_sigmaI/netI 0.0438
_diffrn_reflns_limit_h_max 13
_diffrn_reflns_limit_h_min -10
_diffrn_reflns_limit_k_max 14
_diffrn_reflns_limit_k_min -17
_diffrn_reflns_limit_l_max 19
_diffrn_reflns_limit_l_min -19
_diffrn_reflns_number 12574
_diffrn_reflns_theta_full 25.01
_diffrn_reflns_theta_max 25.01
_diffrn_reflns_theta_min 1.90
_exptl_absorpt_coefficient_mu 1.017
_exptl_absorpt_correction_T_max 0.657
_exptl_absorpt_correction_T_min 0.610
_exptl_absorpt_correction_type multi-scan
_exptl_absorpt_process_details '(SADABS; Sheldrick, 1996)'
_exptl_crystal_colour colourless
_exptl_crystal_density_diffrn 1.424
_exptl_crystal_density_method 'not measured'
_exptl_crystal_description block
_exptl_crystal_F_000 1120
_exptl_crystal_size_max 0.54
_exptl_crystal_size_mid 0.46
_exptl_crystal_size_min 0.45
_refine_diff_density_max 0.901
_refine_diff_density_min -0.466
_refine_ls_extinction_method none
_refine_ls_goodness_of_fit_ref 1.001
_refine_ls_hydrogen_treatment constr
_refine_ls_matrix_type full
_refine_ls_number_parameters 307
_refine_ls_number_reflns 4551
_refine_ls_number_restraints 0
_refine_ls_restrained_S_all 1.001
_refine_ls_R_factor_all 0.0518
_refine_ls_R_factor_gt 0.0294
_refine_ls_shift/su_max 0.002
_refine_ls_shift/su_mean 0.000
_refine_ls_structure_factor_coef Fsqd
_refine_ls_weighting_details 'calc w=1/[\s^2^(Fo^2^)+(0.0547P)^2^+0.7770P] where P=(Fo^2^+2Fc^2^)/3'
_refine_ls_weighting_scheme calc
_refine_ls_wR_factor_gt 0.0748
_refine_ls_wR_factor_ref 0.0985
_reflns_number_gt 3424
_reflns_number_total 4551
_reflns_threshold_expression I>2\s(I)
_cod_data_source_file hb2644.cif
_cod_data_source_block I
_cod_depositor_comments
;
The following automatic conversions were performed:
'_symmetry_cell_setting' value 'Monoclinic' changed to 'monoclinic'
according to '/home/saulius/struct/CIF-dictionaries/cif_core.dic'
dictionary named 'cif_core.dic' version 2.4.1 from 2010-06-29.

Automatic conversion script
Id: cif_fix_enum 1527 2010-12-29 10:47:43Z saulius 

The following automatic conversions were performed:

'_symmetry_cell_setting' value 'Monoclinic' changed to 'monoclinic'
according to /home/saulius/struct/CIF-dictionaries/cif_core.dic
dictionary named 'cif_core.dic' version 2.4.1 from 2010-06-29.

Automatic conversion script
Id: cif_fix_values 1715 2011-07-08 13:25:40Z adriana 
;
_cod_original_cell_volume 2585.3(5)
_cod_original_sg_symbol_H-M 'P 21/n'
_cod_database_code 2216498
_cod_database_fobs_code 2216498

loop_
_symmetry_equiv_pos_as_xyz
'x, y, z'
'-x+1/2, y+1/2, -z+1/2'
'-x, -y, -z'
'x-1/2, -y-1/2, z-1/2'

loop_
_atom_site_type_symbol
_atom_site_label
_atom_site_fract_x
_atom_site_fract_y
_atom_site_fract_z
_atom_site_U_iso_or_equiv
_atom_site_adp_type
_atom_site_calc_flag
_atom_site_refinement_flags
_atom_site_occupancy
Sn Sn1 0.62676(2) 0.142033(17) 0.775590(15) 0.03955(11) Uani d . 1
N N1 0.7000(3) 0.4632(2) 0.94373(18) 0.0415(7) Uani d . 1
O O1 0.6090(2) 0.24000(17) 0.87443(16) 0.0510(7) Uani d . 1
O O2 0.6980(3) 0.35405(18) 0.80596(17) 0.0559(8) Uani d . 1
O O3 0.6358(2) 0.01729(19) 0.67387(16) 0.0503(7) Uani d . 1
H H3 0.6984 -0.0016 0.6559 0.075 Uiso d R 1
C C1 0.6512(3) 0.3235(3) 0.8669(2) 0.0431(9) Uani d . 1
C C2 0.6403(3) 0.3839(3) 0.9437(2) 0.0403(8) Uani d . 1
C C3 0.5728(4) 0.3546(3) 1.0098(2) 0.0493(10) Uani d . 1
H H3A 0.5318 0.2984 1.0070 0.059 Uiso calc R 1
C C4 0.5685(4) 0.4104(3) 1.0787(2) 0.0546(11) Uani d . 1
H H4 0.5237 0.3925 1.1227 0.066 Uiso calc R 1
C C5 0.6322(4) 0.4953(3) 1.0825(2) 0.0504(10) Uani d . 1
C C6 0.6972(3) 0.5194(3) 1.0128(2) 0.0425(9) Uani d . 1
C C7 0.7603(4) 0.6051(3) 1.0128(3) 0.0577(11) Uani d . 1
H H7 0.8037 0.6215 0.9676 0.069 Uiso calc R 1
C C8 0.7567(5) 0.6632(4) 1.0797(3) 0.0735(14) Uani d . 1
H H8 0.7976 0.7194 1.0795 0.088 Uiso calc R 1
C C9 0.6926(5) 0.6395(4) 1.1484(3) 0.0734(14) Uani d . 1
H H9 0.6911 0.6804 1.1931 0.088 Uiso calc R 1
C C10 0.6328(4) 0.5583(3) 1.1510(3) 0.0657(13) Uani d . 1
H H10 0.5917 0.5432 1.1976 0.079 Uiso calc R 1
C C11 0.5416(3) 0.2169(3) 0.6736(2) 0.0453(9) Uani d . 1
C C12 0.4221(4) 0.2014(3) 0.6513(3) 0.0710(13) Uani d . 1
H H12 0.3772 0.1629 0.6838 0.085 Uiso calc R 1
C C13 0.3681(5) 0.2434(4) 0.5801(4) 0.098(2) Uani d . 1
H H13 0.2873 0.2331 0.5659 0.118 Uiso calc R 1
C C14 0.4336(6) 0.2999(4) 0.5309(3) 0.0874(17) Uani d . 1
H H14 0.3980 0.3261 0.4826 0.105 Uiso calc R 1
C C15 0.5488(5) 0.3167(4) 0.5531(3) 0.0766(15) Uani d . 1
H H15 0.5926 0.3559 0.5206 0.092 Uiso calc R 1
C C16 0.6043(4) 0.2762(3) 0.6241(3) 0.0585(11) Uani d . 1
H H16 0.6844 0.2892 0.6385 0.070 Uiso calc R 1
C C17 0.8172(3) 0.1293(3) 0.7900(2) 0.0421(9) Uani d . 1
C C18 0.8935(3) 0.2035(3) 0.7736(2) 0.0506(10) Uani d . 1
H H18 0.8609 0.2591 0.7533 0.061 Uiso calc R 1
C C19 1.0165(4) 0.1954(4) 0.7871(3) 0.0637(12) Uani d . 1
H H19 1.0654 0.2451 0.7747 0.076 Uiso calc R 1
C C20 1.0673(4) 0.1157(4) 0.8184(3) 0.0686(13) Uani d . 1
H H20 1.1500 0.1117 0.8282 0.082 Uiso calc R 1
C C21 0.9949(4) 0.0407(4) 0.8356(3) 0.0689(13) Uani d . 1
H H21 1.0291 -0.0139 0.8567 0.083 Uiso calc R 1
C C22 0.8711(4) 0.0474(3) 0.8210(3) 0.0572(11) Uani d . 1
H H22 0.8233 -0.0034 0.8321 0.069 Uiso calc R 1
C C23 0.5185(4) 0.0463(3) 0.8402(2) 0.0472(10) Uani d . 1
C C24 0.4280(4) 0.0796(4) 0.8874(3) 0.0631(12) Uani d . 1
H H24 0.4131 0.1431 0.8895 0.076 Uiso calc R 1
C C25 0.3593(4) 0.0181(5) 0.9317(3) 0.0863(17) Uani d . 1
H H25 0.2980 0.0405 0.9627 0.104 Uiso calc R 1
C C26 0.3825(6) -0.0759(5) 0.9295(4) 0.097(2) Uani d . 1
H H26 0.3369 -0.1169 0.9590 0.117 Uiso calc R 1
C C27 0.4729(7) -0.1092(4) 0.8837(4) 0.099(2) Uani d . 1
H H27 0.4890 -0.1725 0.8830 0.119 Uiso calc R 1
C C28 0.5397(5) -0.0493(3) 0.8388(3) 0.0719(14) Uani d . 1
H H28 0.5997 -0.0727 0.8072 0.086 Uiso calc R 1
C C29 0.5361(4) -0.0265(3) 0.6299(3) 0.0616(12) Uani d . 1
H H29A 0.4684 -0.0262 0.6638 0.092 Uiso calc R 1
H H29B 0.5566 -0.0895 0.6171 0.092 Uiso calc R 1
H H29C 0.5163 0.0066 0.5791 0.092 Uiso calc R 1

loop_
_atom_site_aniso_label
_atom_site_aniso_U_11
_atom_site_aniso_U_22
_atom_site_aniso_U_33
_atom_site_aniso_U_12
_atom_site_aniso_U_13
_atom_site_aniso_U_23
Sn1 0.04301(18) 0.03095(17) 0.04461(17) -0.00319(11) 0.00217(11) 0.00156(11)
N1 0.0432(18) 0.0352(18) 0.0464(17) -0.0011(14) 0.0049(14) -0.0061(14)
O1 0.0639(18) 0.0323(15) 0.0577(16) -0.0089(13) 0.0118(13) -0.0063(12)
O2 0.077(2) 0.0455(18) 0.0469(16) -0.0086(14) 0.0153(15) -0.0054(13)
O3 0.0460(16) 0.0493(17) 0.0560(16) -0.0015(12) 0.0073(12) -0.0165(13)
C1 0.044(2) 0.036(2) 0.049(2) 0.0019(17) 0.0013(18) -0.0047(18)
C2 0.046(2) 0.031(2) 0.044(2) 0.0039(16) 0.0027(17) 0.0016(16)
C3 0.060(3) 0.037(2) 0.052(2) -0.0028(18) 0.0107(19) 0.0076(19)
C4 0.065(3) 0.054(3) 0.047(2) 0.004(2) 0.016(2) 0.007(2)
C5 0.061(3) 0.048(3) 0.043(2) 0.011(2) 0.0046(19) -0.0029(19)
C6 0.044(2) 0.039(2) 0.045(2) 0.0043(17) 0.0054(17) -0.0040(17)
C7 0.065(3) 0.047(3) 0.062(3) -0.010(2) 0.013(2) -0.018(2)
C8 0.075(3) 0.063(3) 0.082(4) -0.010(3) 0.003(3) -0.023(3)
C9 0.092(4) 0.068(4) 0.061(3) 0.004(3) 0.002(3) -0.027(3)
C10 0.083(3) 0.070(3) 0.046(2) 0.009(3) 0.013(2) -0.010(2)
C11 0.049(2) 0.036(2) 0.051(2) 0.0026(17) -0.0009(18) -0.0014(18)
C12 0.054(3) 0.065(3) 0.091(4) -0.002(2) -0.009(2) 0.011(3)
C13 0.067(4) 0.096(5) 0.126(5) 0.007(3) -0.044(4) 0.000(4)
C14 0.112(5) 0.077(4) 0.069(3) 0.018(4) -0.031(3) 0.004(3)
C15 0.099(4) 0.076(4) 0.055(3) 0.014(3) 0.007(3) 0.012(3)
C16 0.061(3) 0.055(3) 0.059(3) 0.001(2) 0.002(2) 0.010(2)
C17 0.044(2) 0.044(2) 0.0381(19) 0.0039(17) 0.0000(16) -0.0055(17)
C18 0.047(2) 0.047(3) 0.057(2) -0.0047(19) -0.0012(18) -0.005(2)
C19 0.051(3) 0.069(3) 0.070(3) -0.009(2) 0.000(2) -0.007(3)
C20 0.045(3) 0.090(4) 0.069(3) 0.009(3) -0.006(2) -0.012(3)
C21 0.067(3) 0.067(3) 0.071(3) 0.024(3) -0.008(2) -0.001(3)
C22 0.063(3) 0.045(3) 0.063(3) 0.002(2) -0.003(2) 0.000(2)
C23 0.056(2) 0.043(2) 0.042(2) -0.0148(18) -0.0002(18) 0.0018(17)
C24 0.052(3) 0.069(3) 0.068(3) -0.008(2) 0.003(2) 0.010(2)
C25 0.056(3) 0.126(5) 0.078(3) -0.019(3) 0.013(3) 0.021(4)
C26 0.124(5) 0.089(5) 0.079(4) -0.058(4) 0.010(4) 0.022(4)
C27 0.168(7) 0.058(3) 0.072(4) -0.042(4) 0.022(4) 0.006(3)
C28 0.122(4) 0.041(3) 0.055(3) -0.016(3) 0.021(3) 0.003(2)
C29 0.055(3) 0.070(3) 0.059(3) -0.011(2) 0.000(2) -0.020(2)

loop_
_atom_type_symbol
_atom_type_description
_atom_type_scat_dispersion_real
_atom_type_scat_dispersion_imag
_atom_type_scat_source
C C 0.0033 0.0016 'International Tables Vol C Tables 4.2.6.8 and 6.1.1.4'
H H 0.0000 0.0000 'International Tables Vol C Tables 4.2.6.8 and 6.1.1.4'
N N 0.0061 0.0033 'International Tables Vol C Tables 4.2.6.8 and 6.1.1.4'
O O 0.0106 0.0060 'International Tables Vol C Tables 4.2.6.8 and 6.1.1.4'
Sn Sn -0.6537 1.4246 'International Tables Vol C Tables 4.2.6.8 and 6.1.1.4'

loop_
_geom_angle_atom_site_label_1
_geom_angle_atom_site_label_2
_geom_angle_atom_site_label_3
_geom_angle
_geom_angle_publ_flag
C17 Sn1 C11 121.34(15) n
C17 Sn1 O1 96.50(12) n
C11 Sn1 O1 100.43(13) n
C17 Sn1 C23 118.77(15) n
C11 Sn1 C23 117.28(15) n
O1 Sn1 C23 88.95(13) n
C17 Sn1 O3 85.81(11) n
C11 Sn1 O3 83.72(12) n
O1 Sn1 O3 173.17(9) y
C23 Sn1 O3 84.31(12) n
C2 N1 C6 118.1(3) ?
C1 O1 Sn1 119.2(2) ?
C29 O3 Sn1 126.5(2) ?
C29 O3 H3 109.5 ?
Sn1 O3 H3 123.7 ?
O2 C1 O1 125.7(4) ?
O2 C1 C2 120.4(3) ?
O1 C1 C2 113.9(3) ?
N1 C2 C3 123.5(3) ?
N1 C2 C1 115.3(3) ?
C3 C2 C1 121.2(3) ?
C4 C3 C2 118.9(4) ?
C4 C3 H3A 120.6 ?
C2 C3 H3A 120.6 ?
C3 C4 C5 119.9(4) ?
C3 C4 H4 120.1 ?
C5 C4 H4 120.1 ?
C4 C5 C6 117.3(3) ?
C4 C5 C10 124.1(4) ?
C6 C5 C10 118.6(4) ?
N1 C6 C5 122.3(3) ?
N1 C6 C7 118.3(3) ?
C5 C6 C7 119.4(4) ?
C8 C7 C6 119.5(4) ?
C8 C7 H7 120.2 ?
C6 C7 H7 120.2 ?
C7 C8 C9 121.1(5) ?
C7 C8 H8 119.5 ?
C9 C8 H8 119.5 ?
C10 C9 C8 121.0(4) ?
C10 C9 H9 119.5 ?
C8 C9 H9 119.5 ?
C9 C10 C5 120.4(4) ?
C9 C10 H10 119.8 ?
C5 C10 H10 119.8 ?
C12 C11 C16 117.8(4) ?
C12 C11 Sn1 119.7(3) ?
C16 C11 Sn1 122.3(3) ?
C11 C12 C13 120.3(5) ?
C11 C12 H12 119.9 ?
C13 C12 H12 119.9 ?
C14 C13 C12 120.6(5) ?
C14 C13 H13 119.7 ?
C12 C13 H13 119.7 ?
C15 C14 C13 119.3(5) ?
C15 C14 H14 120.3 ?
C13 C14 H14 120.3 ?
C14 C15 C16 121.1(5) ?
C14 C15 H15 119.4 ?
C16 C15 H15 119.4 ?
C11 C16 C15 120.8(4) ?
C11 C16 H16 119.6 ?
C15 C16 H16 119.6 ?
C22 C17 C18 117.1(4) ?
C22 C17 Sn1 121.0(3) ?
C18 C17 Sn1 121.9(3) ?
C19 C18 C17 121.0(4) ?
C19 C18 H18 119.5 ?
C17 C18 H18 119.5 ?
C20 C19 C18 121.1(4) ?
C20 C19 H19 119.4 ?
C18 C19 H19 119.4 ?
C19 C20 C21 119.6(4) ?
C19 C20 H20 120.2 ?
C21 C20 H20 120.2 ?
C20 C21 C22 119.9(4) ?
C20 C21 H21 120.1 ?
C22 C21 H21 120.1 ?
C21 C22 C17 121.3(4) ?
C21 C22 H22 119.4 ?
C17 C22 H22 119.4 ?
C24 C23 C28 118.6(4) ?
C24 C23 Sn1 119.8(3) ?
C28 C23 Sn1 121.6(3) ?
C23 C24 C25 120.3(5) ?
C23 C24 H24 119.9 ?
C25 C24 H24 119.9 ?
C26 C25 C24 119.9(5) ?
C26 C25 H25 120.1 ?
C24 C25 H25 120.1 ?
C27 C26 C25 120.2(5) ?
C27 C26 H26 119.9 ?
C25 C26 H26 119.9 ?
C26 C27 C28 120.3(6) ?
C26 C27 H27 119.8 ?
C28 C27 H27 119.8 ?
C27 C28 C23 120.8(5) ?
C27 C28 H28 119.6 ?
C23 C28 H28 119.6 ?
O3 C29 H29A 109.5 ?
O3 C29 H29B 109.5 ?
H29A C29 H29B 109.5 ?
O3 C29 H29C 109.5 ?
H29A C29 H29C 109.5 ?
H29B C29 H29C 109.5 ?

loop_
_geom_bond_atom_site_label_1
_geom_bond_atom_site_label_2
_geom_bond_distance
_geom_bond_publ_flag
Sn1 C17 2.135(4) y
Sn1 C11 2.138(4) y
Sn1 O1 2.145(3) y
Sn1 C23 2.145(4) y
Sn1 O3 2.437(2) y
N1 C2 1.323(5) ?
N1 C6 1.376(4) ?
O1 C1 1.299(4) ?
O2 C1 1.222(4) ?
O3 C29 1.430(4) ?
O3 H3 0.8200 ?
C1 C2 1.522(5) ?
C2 C3 1.407(5) ?
C3 C4 1.372(6) ?
C3 H3A 0.9300 ?
C4 C5 1.414(6) ?
C4 H4 0.9300 ?
C5 C6 1.417(5) ?
C5 C10 1.427(6) ?
C6 C7 1.421(5) ?
C7 C8 1.366(6) ?
C7 H7 0.9300 ?
C8 C9 1.397(7) ?
C8 H8 0.9300 ?
C9 C10 1.349(7) ?
C9 H9 0.9300 ?
C10 H10 0.9300 ?
C11 C12 1.379(6) ?
C11 C16 1.388(6) ?
C12 C13 1.399(7) ?
C12 H12 0.9300 ?
C13 C14 1.378(8) ?
C13 H13 0.9300 ?
C14 C15 1.337(7) ?
C14 H14 0.9300 ?
C15 C16 1.394(6) ?
C15 H15 0.9300 ?
C16 H16 0.9300 ?
C17 C22 1.402(5) ?
C17 C18 1.402(5) ?
C18 C19 1.384(6) ?
C18 H18 0.9300 ?
C19 C20 1.362(7) ?
C19 H19 0.9300 ?
C20 C21 1.387(7) ?
C20 H20 0.9300 ?
C21 C22 1.393(6) ?
C21 H21 0.9300 ?
C22 H22 0.9300 ?
C23 C24 1.387(6) ?
C23 C28 1.398(6) ?
C24 C25 1.397(7) ?
C24 H24 0.9300 ?
C25 C26 1.379(8) ?
C25 H25 0.9300 ?
C26 C27 1.373(9) ?
C26 H26 0.9300 ?
C27 C28 1.374(7) ?
C27 H27 0.9300 ?
C28 H28 0.9300 ?
C29 H29A 0.9600 ?
C29 H29B 0.9600 ?
C29 H29C 0.9600 ?

loop_
_geom_hbond_atom_site_label_D
_geom_hbond_atom_site_label_H
_geom_hbond_atom_site_label_A
_geom_hbond_site_symmetry_A
_geom_hbond_distance_DH
_geom_hbond_distance_HA
_geom_hbond_distance_DA
_geom_hbond_angle_DHA
O3 H3 O2 2_646 0.82 2.44 3.000(4) 127
O3 H3 N1 2_646 0.82 2.08 2.827(4) 151
